data_4339031
loop_
_publ_author_name
'Roy, Amit Saha'
'Tuononen, Heikki M.'
'Rath, Sankar P.'
'Ghosh, Prasanta'

_publ_section_title
;
 First ruthenium complex of glyoxalbis(N-phenyl)osazone (L(NHPh)H(2)):
 synthesis, x-ray structure, spectra, and density functional theory
 calculations of (L(NHPh)H(2))Ru(PPh(3))(2)Cl(2).
;
_journal_issue 15
_journal_name_full 'Inorganic chemistry'
_journal_page_first 5942
_journal_page_last 5948
_journal_paper_doi 10.1021/ic070294q
_journal_volume 46
_journal_year 2007
_chemical_formula_sum 'C50 H44 Cl2 N4 P2 Ru'
_chemical_formula_weight 934.80
_chemical_name_systematic
; 
 ? 
;
_space_group_IT_number 14
_symmetry_cell_setting monoclinic
_symmetry_space_group_name_Hall '-P 2yn'
_symmetry_space_group_name_H-M 'P 1 21/n 1'
_atom_sites_solution_hydrogens geom
_atom_sites_solution_primary direct
_atom_sites_solution_secondary difmap
_audit_creation_method SHELXL-97
_cell_angle_alpha 90.00
_cell_angle_beta 108.7730(10)
_cell_angle_gamma 90.00
_cell_formula_units_Z 4
_cell_length_a 14.4605(10)
_cell_length_b 21.1321(14)
_cell_length_c 14.7606(10)
_cell_measurement_reflns_used 999
_cell_measurement_temperature 100(2)
_cell_measurement_theta_max 28.23
_cell_measurement_theta_min 2.04
_cell_volume 4270.6(5)
_computing_cell_refinement 'SAINT 6.45 ( Bruker, 2003)'
_computing_data_collection 'SMART 5.628 (Bruker, 2003)'
_computing_data_reduction 'SAINT 6.45 ( Bruker, 2003)'
_computing_molecular_graphics 'SHELXL 5.1, XP (Sheldrick, 1994)'
_computing_publication_material 'SHELXL-97 (Sheldrick, 1990)'
_computing_structure_refinement 'SHELXL-97 (Sheldrick, 1997)'
_computing_structure_solution 'SHELXS-97 (Sheldrick, 1990)'
_diffrn_ambient_temperature 100(2)
_diffrn_measured_fraction_theta_full 0.997
_diffrn_measured_fraction_theta_max 0.997
_diffrn_measurement_device_type 'Bruker SMART APEX'
_diffrn_measurement_method \w
_diffrn_radiation_monochromator graphite
_diffrn_radiation_source 'fine-focus sealed tube'
_diffrn_radiation_type MoK\a
_diffrn_radiation_wavelength 0.71073
_diffrn_reflns_av_R_equivalents 0.0792
_diffrn_reflns_av_sigmaI/netI 0.0916
_diffrn_reflns_limit_h_max 18
_diffrn_reflns_limit_h_min -18
_diffrn_reflns_limit_k_max 19
_diffrn_reflns_limit_k_min -27
_diffrn_reflns_limit_l_max 18
_diffrn_reflns_limit_l_min -14
_diffrn_reflns_number 25940
_diffrn_reflns_theta_full 27.01
_diffrn_reflns_theta_max 27.01
_diffrn_reflns_theta_min 1.97
_exptl_absorpt_coefficient_mu 0.609
_exptl_absorpt_correction_T_max 0.9184
_exptl_absorpt_correction_T_min 0.8948
_exptl_crystal_density_diffrn 1.454
_exptl_crystal_density_method 'not measured'
_exptl_crystal_F_000 1920
_exptl_crystal_size_max 0.12
_exptl_crystal_size_mid 0.10
_exptl_crystal_size_min 0.08
_refine_diff_density_max 1.009
_refine_diff_density_min -0.693
_refine_diff_density_rms 0.105
_refine_ls_extinction_method none
_refine_ls_goodness_of_fit_ref 0.929
_refine_ls_hydrogen_treatment mixed
_refine_ls_matrix_type full
_refine_ls_number_parameters 532
_refine_ls_number_reflns 9296
_refine_ls_number_restraints 0
_refine_ls_restrained_S_all 0.929
_refine_ls_R_factor_all 0.0655
_refine_ls_R_factor_gt 0.0444
_refine_ls_shift/su_max 0.002
_refine_ls_shift/su_mean 0.000
_refine_ls_structure_factor_coef Fsqd
_refine_ls_weighting_details 'calc w=1/[\s^2^(Fo^2^)+(0.0298P)^2^+0.0000P] where P=(Fo^2^+2Fc^2^)/3'
_refine_ls_weighting_scheme calc
_refine_ls_wR_factor_gt 0.0893
_refine_ls_wR_factor_ref 0.0959
_reflns_number_gt 6730
_reflns_number_total 9296
_reflns_threshold_expression >2sigma(I)
_cod_data_source_file ic070294q-file001.cif
_cod_data_source_block 6oct
_cod_depositor_comments
;
The following automatic conversions were performed:

'_cell_measurement_temperature' value '100(2)K' was changed to
'100(2)' - the value should be numeric and without a unit
designator.

'_symmetry_cell_setting' value 'Monoclinic' changed to
'monoclinic' according to
/usr/data/users/saulius/automatic-downloads/retrospective/ACS/lib/dictionaries/cif_core.dic
dictionary named 'cif_core.dic' version 2.4.2 from 2011-04-26.

Automatic conversion script
Id: cif_fix_values 2281 2013-09-26 08:29:07Z andrius 
;
_cod_original_sg_symbol_H-M P2(1)/n
_cod_database_code 4339031

loop_
_symmetry_equiv_pos_as_xyz
'x, y, z'
'-x+1/2, y+1/2, -z+1/2'
'-x, -y, -z'
'x-1/2, -y-1/2, z-1/2'

loop_
_atom_site_label
_atom_site_type_symbol
_atom_site_fract_x
_atom_site_fract_y
_atom_site_fract_z
_atom_site_U_iso_or_equiv
_atom_site_adp_type
_atom_site_occupancy
_atom_site_symmetry_multiplicity
_atom_site_calc_flag
_atom_site_refinement_flags
Ru Ru 0.592190(17) 0.786030(12) 0.850616(17) 0.01115(8) Uani 1 1 d .
Cl1 Cl 0.46953(5) 0.72796(4) 0.72580(5) 0.01690(18) Uani 1 1 d .
Cl2 Cl 0.52443(5) 0.89107(4) 0.79564(5) 0.01776(18) Uani 1 1 d .
P1 P 0.48661(6) 0.78402(4) 0.94564(6) 0.01315(18) Uani 1 1 d .
P2 P 0.68904(6) 0.79026(4) 0.74873(6) 0.01403(18) Uani 1 1 d .
N1 N 0.63620(19) 0.64727(13) 0.88871(19) 0.0207(7) Uani 1 1 d .
H1A H 0.5840 0.6402 0.8390 0.025 Uiso 1 1 calc R
N2 N 0.66275(17) 0.70820(12) 0.91839(17) 0.0135(6) Uani 1 1 d .
N3 N 0.69986(17) 0.82462(12) 0.96084(17) 0.0131(6) Uani 1 1 d .
N4 N 0.71183(18) 0.88790(12) 0.96893(18) 0.0165(6) Uani 1 1 d .
H4A H 0.6802 0.9095 0.9173 0.020 Uiso 1 1 calc R
C1 C 0.6933(2) 0.59548(16) 0.9386(2) 0.0209(8) Uani 1 1 d .
C2 C 0.6870(3) 0.57908(17) 1.0283(2) 0.0260(8) Uani 1 1 d .
H2A H 0.6396 0.5988 1.0509 0.031 Uiso 1 1 calc R
C3 C 0.7485(3) 0.53495(16) 1.0833(2) 0.0257(8) Uani 1 1 d .
H3A H 0.7480 0.5265 1.1464 0.031 Uiso 1 1 calc R
C4 C 0.8115(3) 0.50259(19) 1.0467(3) 0.0389(11) Uani 1 1 d .
H4B H 0.8533 0.4709 1.0841 0.047 Uiso 1 1 calc R
C5 C 0.8140(3) 0.51593(19) 0.9568(3) 0.0372(10) Uani 1 1 d .
H5A H 0.8568 0.4926 0.9321 0.045 Uiso 1 1 calc R
C6 C 0.7564(2) 0.56210(16) 0.9017(2) 0.0208(8) Uani 1 1 d .
H6A H 0.7592 0.5712 0.8396 0.025 Uiso 1 1 calc R
C7 C 0.7339(2) 0.71958(15) 0.9977(2) 0.0147(7) Uani 1 1 d .
H7A H 0.7698 0.6863 1.0368 0.018 Uiso 1 1 calc R
C8 C 0.7544(2) 0.78363(15) 1.0222(2) 0.0151(7) Uani 1 1 d .
H8A H 0.8041 0.7964 1.0789 0.018 Uiso 1 1 calc R
C9 C 0.7670(2) 0.92499(15) 1.0470(2) 0.0150(7) Uani 1 1 d .
C10 C 0.7265(2) 0.98335(15) 1.0562(2) 0.0181(7) Uani 1 1 d .
H10A H 0.6656 0.9952 1.0113 0.022 Uiso 1 1 calc R
C11 C 0.7736(2) 1.02432(16) 1.1294(2) 0.0243(8) Uani 1 1 d .
H11A H 0.7455 1.0643 1.1342 0.029 Uiso 1 1 calc R
C12 C 0.8615(2) 1.00699(17) 1.1956(2) 0.0244(8) Uani 1 1 d .
H12A H 0.8932 1.0342 1.2475 0.029 Uiso 1 1 calc R
C13 C 0.9028(2) 0.94994(16) 1.1855(2) 0.0244(8) Uani 1 1 d .
H13A H 0.9638 0.9383 1.2305 0.029 Uiso 1 1 calc R
C14 C 0.8572(2) 0.90904(16) 1.1110(2) 0.0191(8) Uani 1 1 d .
H14A H 0.8877 0.8704 1.1039 0.023 Uiso 1 1 calc R
C15 C 0.3568(2) 0.80420(14) 0.8938(2) 0.0128(7) Uani 1 1 d .
C16 C 0.3130(2) 0.81685(15) 0.7966(2) 0.0168(7) Uani 1 1 d .
H16A H 0.3515 0.8203 0.7555 0.020 Uiso 1 1 calc R
C17 C 0.2118(2) 0.82440(15) 0.7607(2) 0.0189(7) Uani 1 1 d .
H17A H 0.1816 0.8326 0.6944 0.023 Uiso 1 1 calc R
C18 C 0.1549(2) 0.82019(15) 0.8198(2) 0.0191(8) Uani 1 1 d .
H18A H 0.0860 0.8246 0.7941 0.023 Uiso 1 1 calc R
C19 C 0.1987(2) 0.80946(16) 0.9165(2) 0.0212(8) Uani 1 1 d .
H19A H 0.1603 0.8079 0.9579 0.025 Uiso 1 1 calc R
C20 C 0.2991(2) 0.80100(15) 0.9529(2) 0.0185(7) Uani 1 1 d .
H20A H 0.3288 0.7929 1.0193 0.022 Uiso 1 1 calc R
C21 C 0.5279(2) 0.83810(15) 1.0479(2) 0.0136(7) Uani 1 1 d .
C22 C 0.4903(2) 0.89960(16) 1.0399(2) 0.0177(7) Uani 1 1 d .
H22A H 0.4393 0.9116 0.9837 0.021 Uiso 1 1 calc R
C23 C 0.5265(2) 0.94312(17) 1.1129(2) 0.0234(8) Uani 1 1 d .
H23A H 0.5002 0.9847 1.1069 0.028 Uiso 1 1 calc R
C24 C 0.6012(3) 0.92577(18) 1.1947(2) 0.0267(9) Uani 1 1 d .
H24A H 0.6254 0.9555 1.2451 0.032 Uiso 1 1 calc R
C25 C 0.6406(2) 0.86612(18) 1.2035(2) 0.0252(9) Uani 1 1 d .
H25A H 0.6924 0.8549 1.2595 0.030 Uiso 1 1 calc R
C26 C 0.6045(2) 0.82180(17) 1.1301(2) 0.0207(8) Uani 1 1 d .
H26A H 0.6321 0.7806 1.1362 0.025 Uiso 1 1 calc R
C27 C 0.4701(2) 0.70636(15) 0.9945(2) 0.0154(7) Uani 1 1 d .
C28 C 0.4745(2) 0.69464(16) 1.0885(2) 0.0186(7) Uani 1 1 d .
H28A H 0.4930 0.7277 1.1345 0.022 Uiso 1 1 calc R
C29 C 0.4519(2) 0.63515(17) 1.1160(2) 0.0220(8) Uani 1 1 d .
H29A H 0.4552 0.6281 1.1805 0.026 Uiso 1 1 calc R
C30 C 0.4248(2) 0.58634(17) 1.0508(2) 0.0257(8) Uani 1 1 d .
H30A H 0.4102 0.5456 1.0699 0.031 Uiso 1 1 calc R
C31 C 0.4194(2) 0.59798(17) 0.9568(3) 0.0277(9) Uani 1 1 d .
H31A H 0.3998 0.5650 0.9110 0.033 Uiso 1 1 calc R
C32 C 0.4420(2) 0.65673(16) 0.9287(2) 0.0212(8) Uani 1 1 d .
H32A H 0.4385 0.6635 0.8640 0.025 Uiso 1 1 calc R
C33 C 0.7970(2) 0.84020(16) 0.7995(2) 0.0168(7) Uani 1 1 d .
C34 C 0.7984(2) 0.90199(17) 0.7682(2) 0.0232(8) Uani 1 1 d .
H34A H 0.7460 0.9171 0.7155 0.028 Uiso 1 1 calc R
C35 C 0.8762(3) 0.94197(18) 0.8133(3) 0.0296(9) Uani 1 1 d .
H35A H 0.8764 0.9843 0.7916 0.035 Uiso 1 1 calc R
C36 C 0.9528(3) 0.92021(19) 0.8895(2) 0.0304(9) Uani 1 1 d .
H36A H 1.0067 0.9471 0.9192 0.037 Uiso 1 1 calc R
C37 C 0.9511(2) 0.85942(19) 0.9224(2) 0.0266(9) Uani 1 1 d .
H37A H 1.0032 0.8450 0.9760 0.032 Uiso 1 1 calc R
C38 C 0.8736(2) 0.81855(17) 0.8780(2) 0.0208(8) Uani 1 1 d .
H38A H 0.8730 0.7766 0.9010 0.025 Uiso 1 1 calc R
C39 C 0.7365(2) 0.71425(15) 0.7199(2) 0.0157(7) Uani 1 1 d .
C40 C 0.6658(2) 0.66920(16) 0.6727(2) 0.0213(8) Uani 1 1 d .
H40A H 0.5987 0.6779 0.6620 0.026 Uiso 1 1 calc R
C41 C 0.6926(3) 0.61237(16) 0.6419(2) 0.0246(8) Uani 1 1 d .
H41A H 0.6441 0.5825 0.6098 0.030 Uiso 1 1 calc R
C42 C 0.7907(3) 0.59917(17) 0.6578(2) 0.0272(9) Uani 1 1 d .
H42A H 0.8094 0.5600 0.6374 0.033 Uiso 1 1 calc R
C43 C 0.8605(3) 0.64302(18) 0.7031(2) 0.0268(9) Uani 1 1 d .
H43A H 0.9275 0.6342 0.7130 0.032 Uiso 1 1 calc R
C44 C 0.8341(2) 0.70028(17) 0.7347(2) 0.0215(8) Uani 1 1 d .
H44A H 0.8832 0.7299 0.7665 0.026 Uiso 1 1 calc R
C45 C 0.6370(2) 0.81935(15) 0.6259(2) 0.0147(7) Uani 1 1 d .
C46 C 0.5383(2) 0.83398(16) 0.5855(2) 0.0198(8) Uani 1 1 d .
H46A H 0.4962 0.8327 0.6233 0.024 Uiso 1 1 calc R
C47 C 0.5017(3) 0.85053(17) 0.4891(2) 0.0276(9) Uani 1 1 d .
H47A H 0.4343 0.8600 0.4610 0.033 Uiso 1 1 calc R
C48 C 0.5628(3) 0.85328(17) 0.4345(2) 0.0269(9) Uani 1 1 d .
H48A H 0.5372 0.8645 0.3689 0.032 Uiso 1 1 calc R
C49 C 0.6604(3) 0.83997(17) 0.4741(2) 0.0252(8) Uani 1 1 d .
H49A H 0.7024 0.8426 0.4362 0.030 Uiso 1 1 calc R
C50 C 0.6972(2) 0.82273(16) 0.5689(2) 0.0197(8) Uani 1 1 d .
H50A H 0.7647 0.8130 0.5959 0.024 Uiso 1 1 calc R

loop_
_atom_site_aniso_label
_atom_site_aniso_U_11
_atom_site_aniso_U_22
_atom_site_aniso_U_33
_atom_site_aniso_U_23
_atom_site_aniso_U_13
_atom_site_aniso_U_12
Ru 0.01008(13) 0.01045(14) 0.01127(13) -0.00014(11) 0.00114(10) 0.00048(11)
Cl1 0.0152(4) 0.0178(5) 0.0154(4) -0.0039(3) 0.0017(3) -0.0027(3)
Cl2 0.0169(4) 0.0146(4) 0.0186(4) 0.0017(3) 0.0013(3) 0.0026(3)
P1 0.0115(4) 0.0140(4) 0.0124(4) 0.0003(4) 0.0017(3) 0.0006(4)
P2 0.0124(4) 0.0140(5) 0.0144(4) 0.0002(4) 0.0026(3) 0.0009(4)
N1 0.0179(14) 0.0145(16) 0.0220(16) -0.0043(12) -0.0044(12) 0.0001(12)
N2 0.0139(13) 0.0120(15) 0.0144(14) -0.0004(11) 0.0043(11) -0.0022(11)
N3 0.0128(13) 0.0129(15) 0.0130(14) -0.0038(11) 0.0033(11) 0.0001(11)
N4 0.0187(14) 0.0129(15) 0.0132(14) 0.0010(11) -0.0014(11) -0.0004(12)
C1 0.0217(18) 0.0158(19) 0.0170(18) -0.0003(14) -0.0049(15) -0.0034(15)
C2 0.032(2) 0.018(2) 0.026(2) -0.0018(16) 0.0068(17) -0.0053(16)
C3 0.040(2) 0.017(2) 0.0144(18) 0.0049(15) 0.0001(16) 0.0002(17)
C4 0.045(3) 0.026(2) 0.033(2) 0.0026(18) -0.005(2) 0.009(2)
C5 0.036(2) 0.030(2) 0.038(2) -0.0095(19) 0.002(2) 0.0085(19)
C6 0.0252(19) 0.020(2) 0.0158(18) -0.0021(15) 0.0052(15) 0.0036(15)
C7 0.0140(16) 0.0126(17) 0.0148(16) 0.0008(14) 0.0008(13) -0.0001(14)
C8 0.0134(15) 0.0153(18) 0.0125(16) -0.0025(14) -0.0012(13) -0.0028(14)
C9 0.0161(16) 0.0145(18) 0.0144(17) -0.0011(14) 0.0051(14) -0.0051(14)
C10 0.0158(17) 0.0156(19) 0.0203(18) 0.0018(14) 0.0025(14) 0.0017(14)
C11 0.0264(19) 0.0145(19) 0.032(2) -0.0023(16) 0.0087(17) -0.0017(15)
C12 0.028(2) 0.021(2) 0.0213(19) -0.0056(15) 0.0027(16) -0.0092(16)
C13 0.0205(18) 0.021(2) 0.0249(19) 0.0036(16) -0.0017(16) -0.0050(16)
C14 0.0172(17) 0.0140(18) 0.0220(18) 0.0017(14) 0.0006(15) 0.0006(14)
C15 0.0091(15) 0.0104(17) 0.0175(17) -0.0035(13) 0.0024(13) -0.0013(12)
C16 0.0169(17) 0.0184(19) 0.0150(17) -0.0047(14) 0.0052(14) -0.0028(14)
C17 0.0192(17) 0.0158(19) 0.0159(17) -0.0019(14) -0.0021(14) 0.0018(15)
C18 0.0107(16) 0.0171(19) 0.0266(19) -0.0036(15) 0.0021(15) 0.0007(14)
C19 0.0187(18) 0.024(2) 0.0243(19) 0.0021(16) 0.0111(15) 0.0024(15)
C20 0.0172(17) 0.021(2) 0.0155(17) 0.0011(14) 0.0021(14) 0.0025(14)
C21 0.0101(15) 0.0197(19) 0.0114(16) -0.0012(13) 0.0042(13) -0.0033(14)
C22 0.0169(17) 0.0207(19) 0.0166(17) -0.0001(14) 0.0070(14) -0.0027(15)
C23 0.0274(19) 0.019(2) 0.030(2) -0.0074(16) 0.0181(17) -0.0082(16)
C24 0.033(2) 0.031(2) 0.0197(19) -0.0123(16) 0.0129(17) -0.0177(18)
C25 0.0211(18) 0.042(3) 0.0123(17) -0.0020(16) 0.0047(15) -0.0108(17)
C26 0.0154(17) 0.028(2) 0.0205(18) 0.0025(16) 0.0075(15) -0.0039(15)
C27 0.0071(14) 0.0174(19) 0.0199(17) 0.0052(14) 0.0020(13) 0.0005(13)
C28 0.0131(16) 0.0185(19) 0.0228(19) 0.0020(15) 0.0039(14) -0.0013(14)
C29 0.0156(17) 0.029(2) 0.0193(18) 0.0100(16) 0.0029(15) -0.0013(15)
C30 0.0219(19) 0.021(2) 0.034(2) 0.0081(17) 0.0081(17) -0.0036(16)
C31 0.028(2) 0.022(2) 0.030(2) -0.0039(17) 0.0058(17) -0.0072(17)
C32 0.0226(18) 0.021(2) 0.0202(18) -0.0002(15) 0.0074(15) -0.0031(15)
C33 0.0143(16) 0.0208(19) 0.0163(17) -0.0018(14) 0.0063(14) -0.0001(14)
C34 0.0256(19) 0.026(2) 0.0191(18) -0.0038(16) 0.0093(16) -0.0014(16)
C35 0.037(2) 0.023(2) 0.034(2) -0.0097(17) 0.0193(19) -0.0089(18)
C36 0.026(2) 0.041(3) 0.028(2) -0.0175(19) 0.0138(18) -0.0159(18)
C37 0.0120(17) 0.047(3) 0.0205(19) -0.0063(18) 0.0052(15) -0.0005(17)
C38 0.0143(17) 0.029(2) 0.0202(18) -0.0012(16) 0.0069(15) 0.0005(15)
C39 0.0216(17) 0.0147(18) 0.0103(16) 0.0014(14) 0.0044(13) 0.0049(15)
C40 0.0230(18) 0.019(2) 0.0208(18) 0.0003(15) 0.0057(15) 0.0022(15)
C41 0.036(2) 0.018(2) 0.0206(19) -0.0005(15) 0.0103(17) 0.0015(17)
C42 0.042(2) 0.022(2) 0.0185(19) 0.0021(16) 0.0110(17) 0.0147(18)
C43 0.0264(19) 0.038(2) 0.0161(18) 0.0027(17) 0.0062(16) 0.0157(18)
C44 0.0186(17) 0.032(2) 0.0131(17) 0.0017(15) 0.0043(14) 0.0062(15)
C45 0.0161(16) 0.0103(17) 0.0151(17) 0.0007(13) 0.0012(14) 0.0009(13)
C46 0.0180(17) 0.020(2) 0.0201(18) 0.0024(15) 0.0044(15) -0.0001(15)
C47 0.0226(19) 0.030(2) 0.024(2) 0.0065(17) -0.0020(16) -0.0021(17)
C48 0.035(2) 0.028(2) 0.0133(18) 0.0065(16) 0.0022(16) -0.0055(17)
C49 0.033(2) 0.026(2) 0.0197(19) 0.0000(16) 0.0121(16) -0.0030(17)
C50 0.0173(17) 0.021(2) 0.0215(18) -0.0005(15) 0.0071(15) 0.0010(15)

loop_
_atom_type_symbol
_atom_type_description
_atom_type_scat_dispersion_real
_atom_type_scat_dispersion_imag
_atom_type_scat_source
C C 0.0033 0.0016 'International Tables Vol C Tables 4.2.6.8 and 6.1.1.4'
H H 0.0000 0.0000 'International Tables Vol C Tables 4.2.6.8 and 6.1.1.4'
N N 0.0061 0.0033 'International Tables Vol C Tables 4.2.6.8 and 6.1.1.4'
P P 0.1023 0.0942 'International Tables Vol C Tables 4.2.6.8 and 6.1.1.4'
Cl Cl 0.1484 0.1585 'International Tables Vol C Tables 4.2.6.8 and 6.1.1.4'
Ru Ru -1.2594 0.8363 'International Tables Vol C Tables 4.2.6.8 and 6.1.1.4'

loop_
_geom_angle_atom_site_label_1
_geom_angle_atom_site_label_2
_geom_angle_atom_site_label_3
_geom_angle
N2 Ru N3 78.18(10)
N2 Ru P2 92.15(7)
N3 Ru P2 92.07(7)
N2 Ru P1 90.64(7)
N3 Ru P1 90.40(7)
P2 Ru P1 176.60(3)
N2 Ru Cl1 95.33(7)
N3 Ru Cl1 173.50(8)
P2 Ru Cl1 88.52(3)
P1 Ru Cl1 89.29(3)
N2 Ru Cl2 169.25(7)
N3 Ru Cl2 91.34(8)
P2 Ru Cl2 90.61(3)
P1 Ru Cl2 86.99(3)
Cl1 Ru Cl2 95.13(3)
C21 P1 C15 102.52(14)
C21 P1 C27 106.41(14)
C15 P1 C27 97.28(14)
C21 P1 Ru 111.92(10)
C15 P1 Ru 120.90(10)
C27 P1 Ru 115.79(11)
C45 P2 C33 103.66(14)
C45 P2 C39 97.38(14)
C33 P2 C39 105.30(14)
C45 P2 Ru 120.25(10)
C33 P2 Ru 111.26(10)
C39 P2 Ru 116.97(11)
N2 N1 C1 119.9(2)
C7 N2 N1 121.1(3)
C7 N2 Ru 114.8(2)
N1 N2 Ru 124.03(19)
C8 N3 N4 124.1(3)
C8 N3 Ru 115.0(2)
N4 N3 Ru 120.91(19)
N3 N4 C9 130.3(3)
C6 C1 C2 119.6(3)
C6 C1 N1 122.0(3)
C2 C1 N1 118.4(3)
C3 C2 C1 120.3(3)
C2 C3 C4 119.5(3)
C5 C4 C3 120.3(4)
C4 C5 C6 121.5(4)
C5 C6 C1 118.6(3)
N2 C7 C8 116.5(3)
N3 C8 C7 115.2(3)
C14 C9 C10 119.0(3)
C14 C9 N4 125.7(3)
C10 C9 N4 115.3(3)
C11 C10 C9 121.0(3)
C12 C11 C10 119.8(3)
C13 C12 C11 119.3(3)
C12 C13 C14 121.3(3)
C9 C14 C13 119.5(3)
C20 C15 C16 119.3(3)
C20 C15 P1 117.8(2)
C16 C15 P1 122.6(2)
C15 C16 C17 119.1(3)
C18 C17 C16 121.1(3)
C19 C18 C17 119.6(3)
C18 C19 C20 119.8(3)
C19 C20 C15 121.0(3)
C26 C21 C22 118.7(3)
C26 C21 P1 121.2(3)
C22 C21 P1 119.6(2)
C23 C22 C21 120.8(3)
C22 C23 C24 119.7(3)
C25 C24 C23 120.6(3)
C24 C25 C26 120.0(3)
C21 C26 C25 120.1(3)
C28 C27 C32 118.0(3)
C28 C27 P1 125.5(3)
C32 C27 P1 116.3(2)
C29 C28 C27 120.8(3)
C30 C29 C28 120.9(3)
C29 C30 C31 118.5(3)
C32 C31 C30 121.2(3)
C31 C32 C27 120.7(3)
C34 C33 C38 119.4(3)
C34 C33 P2 120.5(2)
C38 C33 P2 119.6(3)
C33 C34 C35 120.5(3)
C36 C35 C34 120.1(4)
C37 C36 C35 119.9(3)
C36 C37 C38 120.9(3)
C33 C38 C37 119.2(3)
C44 C39 C40 118.3(3)
C44 C39 P2 125.6(3)
C40 C39 P2 115.9(2)
C41 C40 C39 121.0(3)
C40 C41 C42 119.8(3)
C43 C42 C41 119.8(3)
C42 C43 C44 120.7(3)
C39 C44 C43 120.4(3)
C46 C45 C50 118.9(3)
C46 C45 P2 122.5(2)
C50 C45 P2 118.5(2)
C47 C46 C45 119.5(3)
C48 C47 C46 120.3(3)
C49 C48 C47 120.6(3)
C48 C49 C50 119.6(3)
C49 C50 C45 121.0(3)

loop_
_geom_bond_atom_site_label_1
_geom_bond_atom_site_label_2
_geom_bond_distance
Ru N2 2.022(3)
Ru N3 2.026(2)
Ru P2 2.3636(9)
Ru P1 2.3830(8)
Ru Cl1 2.4379(8)
Ru Cl2 2.4563(8)
P1 C21 1.834(3)
P1 C15 1.835(3)
P1 C27 1.838(3)
P2 C45 1.831(3)
P2 C33 1.833(3)
P2 C39 1.850(3)
N1 N2 1.374(3)
N1 C1 1.425(4)
N2 C7 1.308(4)
N3 C8 1.316(4)
N3 N4 1.349(3)
N4 C9 1.410(4)
C1 C6 1.395(4)
C1 C2 1.400(4)
C2 C3 1.362(5)
C3 C4 1.382(5)
C4 C5 1.368(5)
C5 C6 1.369(5)
C7 C8 1.408(4)
C9 C14 1.383(4)
C9 C10 1.390(4)
C10 C11 1.381(4)
C11 C12 1.381(4)
C12 C13 1.375(5)
C13 C14 1.388(4)
C15 C20 1.389(4)
C15 C16 1.394(4)
C16 C17 1.395(4)
C17 C18 1.382(4)
C18 C19 1.381(4)
C19 C20 1.388(4)
C21 C26 1.398(4)
C21 C22 1.399(4)
C22 C23 1.385(4)
C23 C24 1.385(5)
C24 C25 1.372(5)
C25 C26 1.400(4)
C27 C28 1.392(4)
C27 C32 1.398(4)
C28 C29 1.392(4)
C29 C30 1.378(5)
C30 C31 1.386(5)
C31 C32 1.381(5)
C33 C34 1.388(5)
C33 C38 1.398(4)
C34 C35 1.393(5)
C35 C36 1.379(5)
C36 C37 1.376(5)
C37 C38 1.400(4)
C39 C44 1.388(4)
C39 C40 1.406(4)
C40 C41 1.383(4)
C41 C42 1.389(5)
C42 C43 1.375(5)
C43 C44 1.393(5)
C45 C46 1.393(4)
C45 C50 1.394(4)
C46 C47 1.393(4)
C47 C48 1.375(5)
C48 C49 1.372(4)
C49 C50 1.377(4)
